data_7055265
loop_
_publ_author_name
'Bloomfield, Aaron J.'
'Chaudhuri, Subhajyoti'
'Mercado, Brandon Q.'
'Batista, Victor S.'
'Crabtree, Robert H.'

_publ_section_title
;
 Facile solvolysis of a surprisingly twisted tertiary amide
;
_journal_issue 3
_journal_name_full 'New J. Chem.'
_journal_page_first 1974
_journal_paper_doi 10.1039/C5NJ02449H
_journal_volume 40
_journal_year 2016
_chemical_formula_moiety 'C16 H20 N2 O3'
_chemical_formula_sum 'C16 H20 N2 O3'
_chemical_formula_weight 288.34
_space_group_crystal_system monoclinic
_space_group_IT_number 14
_space_group_name_Hall '-P 2yn'
_space_group_name_H-M_alt 'P 1 21/n 1'
_symmetry_space_group_name_Hall '-P 2yn'
_symmetry_space_group_name_H-M 'P 1 21/n 1'
_atom_sites_solution_hydrogens mixed
_atom_sites_solution_primary direct
_atom_sites_solution_secondary difmap
_audit_creation_method SHELXL-2014/7
_audit_update_record
;
2015-09-09 deposited with the CCDC.
2016-01-05 downloaded from the CCDC.
;
_cell_angle_alpha 90
_cell_angle_beta 97.402(7)
_cell_angle_gamma 90
_cell_formula_units_Z 4
_cell_length_a 6.53400(10)
_cell_length_b 25.7728(5)
_cell_length_c 8.4563(6)
_cell_measurement_reflns_used 25885
_cell_measurement_temperature 93(2)
_cell_measurement_theta_max 27.5
_cell_measurement_theta_min 3.2
_cell_volume 1412.17(11)
_computing_cell_refinement 'CrystalClear-SM Expert 2.0 r15 (Rigaku, 2011)'
_computing_data_collection 'CrystalClear-SM Expert 2.0 r15 (Rigaku, 2011)'
_computing_data_reduction 'CrystalClear-SM Expert 2.0 r15 (Rigaku, 2011)'
_computing_molecular_graphics
; 
The symmetry employed for this shelxl refinement is uniquely defined 
by the following loop, which should always be used as a source of 
symmetry information in preference to the above space-group names. 
They are only intended as comments. 
;
_computing_publication_material 'SHELXL-2013/2 (Sheldrick, 2014)'
_computing_structure_refinement 'SHELXL-2014/7 (Sheldrick, 2014)'
_computing_structure_solution 'SHELXT-2014/5 (Sheldrick, 2014)'
_diffrn_ambient_temperature 93(2)
_diffrn_detector_area_resol_mean 10
_diffrn_measured_fraction_theta_full 0.999
_diffrn_measured_fraction_theta_max 0.999
_diffrn_measurement_device_type 'Rigaku R-AXIS RAPID imaging plate'
_diffrn_measurement_method \w
_diffrn_radiation_type MoK\a
_diffrn_radiation_wavelength 0.71075
_diffrn_reflns_av_R_equivalents 0.0500
_diffrn_reflns_av_unetI/netI 0.0221
_diffrn_reflns_Laue_measured_fraction_full 0.999
_diffrn_reflns_Laue_measured_fraction_max 0.999
_diffrn_reflns_limit_h_max 8
_diffrn_reflns_limit_h_min -8
_diffrn_reflns_limit_k_max 33
_diffrn_reflns_limit_k_min -33
_diffrn_reflns_limit_l_max 10
_diffrn_reflns_limit_l_min -10
_diffrn_reflns_number 38962
_diffrn_reflns_point_group_measured_fraction_full 0.999
_diffrn_reflns_point_group_measured_fraction_max 0.999
_diffrn_reflns_theta_full 25.242
_diffrn_reflns_theta_max 27.485
_diffrn_reflns_theta_min 3.162
_diffrn_source 'Sealed Tube'
_exptl_absorpt_coefficient_mu 0.094
_exptl_absorpt_correction_T_max 0.986
_exptl_absorpt_correction_T_min 0.902
_exptl_absorpt_correction_type multi-scan
_exptl_absorpt_process_details 'Jacobson, R. (1998) Private Communication'
_exptl_crystal_colour Colorless
_exptl_crystal_density_diffrn 1.356
_exptl_crystal_density_method 'not measured'
_exptl_crystal_description Block
_exptl_crystal_F_000 616
_exptl_crystal_size_max 0.210
_exptl_crystal_size_mid 0.200
_exptl_crystal_size_min 0.190
_refine_diff_density_max 0.374
_refine_diff_density_min -0.221
_refine_diff_density_rms 0.047
_refine_ls_extinction_method none
_refine_ls_goodness_of_fit_ref 1.145
_refine_ls_hydrogen_treatment mixed
_refine_ls_matrix_type full
_refine_ls_number_parameters 195
_refine_ls_number_reflns 3235
_refine_ls_number_restraints 0
_refine_ls_restrained_S_all 1.145
_refine_ls_R_factor_all 0.0506
_refine_ls_R_factor_gt 0.0414
_refine_ls_shift/su_max 0.000
_refine_ls_shift/su_mean 0.000
_refine_ls_structure_factor_coef Fsqd
_refine_ls_weighting_details 'w=1/[\s^2^(Fo^2^)+(0.0499P)^2^+0.3900P] where P=(Fo^2^+2Fc^2^)/3'
_refine_ls_weighting_scheme calc
_refine_ls_wR_factor_gt 0.1033
_refine_ls_wR_factor_ref 0.1081
_reflns_Friedel_coverage 0.000
_reflns_number_gt 2638
_reflns_number_total 3235
_reflns_threshold_expression 'I > 2\s(I)'
_cod_data_source_file c5nj02449h2.cif
_cod_data_source_block spider-15055
_cod_depositor_comments 'Adding full bibliography for 7055265--7055266.cif.'
_cod_database_code 7055265
_shelx_shelxl_version_number 2014/7
_shelx_space_group_comment
; 
The symmetry employed for this shelxl refinement is uniquely defined 
by the following loop, which should always be used as a source of 
symmetry information in preference to the above space-group names. 
They are only intended as comments. 
;
_shelx_estimated_absorpt_t_min 0.980
_shelx_estimated_absorpt_t_max 0.982

loop_
_space_group_symop_operation_xyz
'x, y, z'
'-x+1/2, y+1/2, -z+1/2'
'-x, -y, -z'
'x-1/2, -y-1/2, z-1/2'

loop_
_atom_site_label
_atom_site_type_symbol
_atom_site_fract_x
_atom_site_fract_y
_atom_site_fract_z
_atom_site_U_iso_or_equiv
_atom_site_adp_type
_atom_site_occupancy
_atom_site_site_symmetry_order
_atom_site_calc_flag
_atom_site_refinement_flags_posn
_atom_site_refinement_flags_adp
O1 O 1.01731(15) 0.40678(4) 0.23952(11) 0.0234(2) Uani 1 1 d . .
O2 O 0.35371(15) 0.46302(4) 0.80074(11) 0.0238(2) Uani 1 1 d . .
O3 O 0.49138(17) 0.39519(4) 0.94267(12) 0.0305(3) Uani 1 1 d . .
N1 N 0.84278(18) 0.32968(4) 0.22475(13) 0.0184(2) Uani 1 1 d . .
H1 H 0.738(3) 0.3112(7) 0.261(2) 0.031(4) Uiso 1 1 d . .
N2 N 1.05060(18) 0.25096(4) -0.16095(13) 0.0217(3) Uani 1 1 d . .
C1 C 0.2372(2) 0.47509(6) 0.93080(17) 0.0248(3) Uani 1 1 d . .
H1A H 0.1600 0.5074 0.9070 0.037 Uiso 1 1 calc R U
H1B H 0.3322 0.4793 1.0295 0.037 Uiso 1 1 calc R U
H1C H 0.1407 0.4468 0.9438 0.037 Uiso 1 1 calc R U
C2 C 0.4768(2) 0.42100(5) 0.82269(16) 0.0192(3) Uani 1 1 d . .
C3 C 0.5887(2) 0.41061(5) 0.67905(15) 0.0169(3) Uani 1 1 d . .
C4 C 0.7357(2) 0.36483(6) 0.71510(17) 0.0278(3) Uani 1 1 d . .
H4A H 0.6597 0.3350 0.7526 0.033 Uiso 1 1 calc R U
H4B H 0.8468 0.3745 0.8010 0.033 Uiso 1 1 calc R U
C5 C 0.8310(2) 0.34929(5) 0.56441(15) 0.0181(3) Uani 1 1 d . .
H5A H 0.7759 0.3152 0.5257 0.022 Uiso 1 1 calc R U
H5B H 0.9826 0.3461 0.5905 0.022 Uiso 1 1 calc R U
C6 C 0.77945(19) 0.39053(5) 0.43255(15) 0.0160(3) Uani 1 1 d . .
C7 C 0.4327(2) 0.39757(5) 0.53227(16) 0.0211(3) Uani 1 1 d . .
H7A H 0.3270 0.4252 0.5156 0.025 Uiso 1 1 calc R U
H7B H 0.3621 0.3645 0.5505 0.025 Uiso 1 1 calc R U
C8 C 0.54369(19) 0.39267(5) 0.38299(15) 0.0173(3) Uani 1 1 d . .
H8A H 0.5087 0.4228 0.3119 0.021 Uiso 1 1 calc R U
H8B H 0.4973 0.3608 0.3237 0.021 Uiso 1 1 calc R U
C9 C 0.7152(2) 0.45797(5) 0.63765(17) 0.0228(3) Uani 1 1 d . .
H9A H 0.8072 0.4694 0.7336 0.027 Uiso 1 1 calc R U
H9B H 0.6211 0.4870 0.6022 0.027 Uiso 1 1 calc R U
C10 C 0.8459(2) 0.44375(5) 0.50355(16) 0.0190(3) Uani 1 1 d . .
H10A H 0.8272 0.4705 0.4189 0.023 Uiso 1 1 calc R U
H10B H 0.9939 0.4428 0.5473 0.023 Uiso 1 1 calc R U
C11 C 0.8926(2) 0.37775(5) 0.28975(15) 0.0175(3) Uani 1 1 d . .
C12 C 0.9171(2) 0.30618(5) 0.09417(15) 0.0172(3) Uani 1 1 d . .
C13 C 1.1004(2) 0.31986(5) 0.03526(15) 0.0184(3) Uani 1 1 d . .
H13 H 1.1823 0.3481 0.0794 0.022 Uiso 1 1 calc R U
C14 C 1.1583(2) 0.29075(5) -0.09019(16) 0.0203(3) Uani 1 1 d . .
H14 H 1.2840 0.2998 -0.1287 0.024 Uiso 1 1 calc R U
C15 C 0.8725(2) 0.23942(5) -0.10437(16) 0.0201(3) Uani 1 1 d . .
H15 H 0.7908 0.2120 -0.1538 0.024 Uiso 1 1 calc R U
C16 C 0.8016(2) 0.26509(5) 0.02108(15) 0.0183(3) Uani 1 1 d . .
H16 H 0.6758 0.2550 0.0573 0.022 Uiso 1 1 calc R U

loop_
_atom_site_aniso_label
_atom_site_aniso_U_11
_atom_site_aniso_U_22
_atom_site_aniso_U_33
_atom_site_aniso_U_23
_atom_site_aniso_U_13
_atom_site_aniso_U_12
O1 0.0247(5) 0.0218(5) 0.0258(5) -0.0022(4) 0.0116(4) -0.0048(4)
O2 0.0262(5) 0.0264(5) 0.0204(5) -0.0007(4) 0.0085(4) 0.0084(4)
O3 0.0384(6) 0.0327(6) 0.0231(5) 0.0068(4) 0.0146(5) 0.0096(5)
N1 0.0210(6) 0.0184(5) 0.0174(6) -0.0008(4) 0.0085(4) -0.0018(4)
N2 0.0254(6) 0.0224(6) 0.0182(6) 0.0012(4) 0.0072(5) 0.0060(5)
C1 0.0242(7) 0.0295(7) 0.0228(7) -0.0056(6) 0.0108(6) 0.0035(6)
C2 0.0187(6) 0.0201(6) 0.0190(7) -0.0016(5) 0.0032(5) 0.0003(5)
C3 0.0175(6) 0.0193(6) 0.0146(6) -0.0002(5) 0.0042(5) 0.0016(5)
C4 0.0361(8) 0.0296(8) 0.0194(7) 0.0075(6) 0.0102(6) 0.0154(6)
C5 0.0181(6) 0.0187(6) 0.0178(6) 0.0002(5) 0.0034(5) 0.0029(5)
C6 0.0163(6) 0.0164(6) 0.0160(6) 0.0000(5) 0.0044(5) -0.0003(5)
C7 0.0161(6) 0.0282(7) 0.0194(7) -0.0051(5) 0.0040(5) -0.0030(5)
C8 0.0169(6) 0.0190(6) 0.0158(6) 0.0006(5) 0.0022(5) 0.0020(5)
C9 0.0237(7) 0.0218(7) 0.0241(7) -0.0069(5) 0.0077(6) -0.0043(5)
C10 0.0202(6) 0.0172(6) 0.0206(7) -0.0020(5) 0.0061(5) -0.0015(5)
C11 0.0174(6) 0.0185(6) 0.0168(6) 0.0017(5) 0.0032(5) 0.0011(5)
C12 0.0207(6) 0.0166(6) 0.0147(6) 0.0030(5) 0.0042(5) 0.0049(5)
C13 0.0187(6) 0.0194(6) 0.0175(6) 0.0026(5) 0.0040(5) 0.0021(5)
C14 0.0203(7) 0.0219(7) 0.0200(7) 0.0038(5) 0.0070(5) 0.0042(5)
C15 0.0240(7) 0.0190(6) 0.0174(6) 0.0012(5) 0.0029(5) 0.0037(5)
C16 0.0190(6) 0.0193(6) 0.0171(6) 0.0019(5) 0.0044(5) 0.0017(5)

loop_
_atom_type_symbol
_atom_type_description
_atom_type_scat_dispersion_real
_atom_type_scat_dispersion_imag
_atom_type_scat_source
C C 0.0033 0.0016 'International Tables Vol C Tables 4.2.6.8 and 6.1.1.4'
H H 0.0000 0.0000 'International Tables Vol C Tables 4.2.6.8 and 6.1.1.4'
N N 0.0061 0.0033 'International Tables Vol C Tables 4.2.6.8 and 6.1.1.4'
O O 0.0106 0.0060 'International Tables Vol C Tables 4.2.6.8 and 6.1.1.4'

loop_
_geom_angle_atom_site_label_1
_geom_angle_atom_site_label_2
_geom_angle_atom_site_label_3
_geom_angle
C2 O2 C1 115.49(10)
C11 N1 C12 128.02(11)
C11 N1 H1 119.0(11)
C12 N1 H1 112.6(11)
C14 N2 C15 116.00(11)
O2 C1 H1A 109.5
O2 C1 H1B 109.5
H1A C1 H1B 109.5
O2 C1 H1C 109.5
H1A C1 H1C 109.5
H1B C1 H1C 109.5
O3 C2 O2 122.68(12)
O3 C2 C3 125.50(12)
O2 C2 C3 111.81(11)
C2 C3 C4 109.37(11)
C2 C3 C7 110.25(10)
C4 C3 C7 109.07(11)
C2 C3 C9 111.70(11)
C4 C3 C9 108.39(11)
C7 C3 C9 108.01(11)
C3 C4 C5 110.27(11)
C3 C4 H4A 109.6
C5 C4 H4A 109.6
C3 C4 H4B 109.6
C5 C4 H4B 109.6
H4A C4 H4B 108.1
C4 C5 C6 110.12(10)
C4 C5 H5A 109.6
C6 C5 H5A 109.6
C4 C5 H5B 109.6
C6 C5 H5B 109.6
H5A C5 H5B 108.2
C11 C6 C10 111.05(10)
C11 C6 C8 111.09(10)
C10 C6 C8 107.21(10)
C11 C6 C5 109.78(10)
C10 C6 C5 107.90(11)
C8 C6 C5 109.72(10)
C3 C7 C8 110.25(10)
C3 C7 H7A 109.6
C8 C7 H7A 109.6
C3 C7 H7B 109.6
C8 C7 H7B 109.6
H7A C7 H7B 108.1
C7 C8 C6 109.82(10)
C7 C8 H8A 109.7
C6 C8 H8A 109.7
C7 C8 H8B 109.7
C6 C8 H8B 109.7
H8A C8 H8B 108.2
C3 C9 C10 109.98(10)
C3 C9 H9A 109.7
C10 C9 H9A 109.7
C3 C9 H9B 109.7
C10 C9 H9B 109.7
H9A C9 H9B 108.2
C6 C10 C9 110.03(10)
C6 C10 H10A 109.7
C9 C10 H10A 109.7
C6 C10 H10B 109.7
C9 C10 H10B 109.7
H10A C10 H10B 108.2
O1 C11 N1 123.09(12)
O1 C11 C6 123.64(12)
N1 C11 C6 113.27(11)
C16 C12 N1 117.04(12)
C16 C12 C13 118.11(12)
N1 C12 C13 124.82(12)
C14 C13 C12 117.70(12)
C14 C13 H13 121.1
C12 C13 H13 121.1
N2 C14 C13 125.03(12)
N2 C14 H14 117.5
C13 C14 H14 117.5
N2 C15 C16 123.92(13)
N2 C15 H15 118.0
C16 C15 H15 118.0
C15 C16 C12 119.21(12)
C15 C16 H16 120.4
C12 C16 H16 120.4

loop_
_geom_bond_atom_site_label_1
_geom_bond_atom_site_label_2
_geom_bond_distance
O1 C11 1.2220(16)
O2 C2 1.3474(16)
O2 C1 1.4498(15)
O3 C2 1.2066(16)
N1 C11 1.3772(17)
N1 C12 1.3999(16)
N1 H1 0.917(18)
N2 C14 1.3405(18)
N2 C15 1.3473(17)
C1 H1A 0.9800
C1 H1B 0.9800
C1 H1C 0.9800
C2 C3 1.5202(17)
C3 C4 1.5272(18)
C3 C7 1.5385(18)
C3 C9 1.5397(18)
C4 C5 1.5414(18)
C4 H4A 0.9900
C4 H4B 0.9900
C5 C6 1.5459(17)
C5 H5A 0.9900
C5 H5B 0.9900
C6 C11 1.5308(17)
C6 C10 1.5373(17)
C6 C8 1.5445(17)
C7 C8 1.5400(18)
C7 H7A 0.9900
C7 H7B 0.9900
C8 H8A 0.9900
C8 H8B 0.9900
C9 C10 1.5488(18)
C9 H9A 0.9900
C9 H9B 0.9900
C10 H10A 0.9900
C10 H10B 0.9900
C12 C16 1.3972(19)
C12 C13 1.4002(18)
C13 C14 1.3912(18)
C13 H13 0.9500
C14 H14 0.9500
C15 C16 1.3800(18)
C15 H15 0.9500
C16 H16 0.9500

loop_
_geom_hbond_atom_site_label_D
_geom_hbond_atom_site_label_H
_geom_hbond_atom_site_label_A
_geom_hbond_distance_DH
_geom_hbond_distance_HA
_geom_hbond_distance_DA
_geom_hbond_angle_DHA
_geom_hbond_site_symmetry_A
N1 H1 N2 0.917(18) 2.171(18) 3.0617(15) 163.6(15) 4_566
C13 H13 O1 0.95 2.38 2.9218(16) 115.9 .

loop_
_geom_torsion_atom_site_label_1
_geom_torsion_atom_site_label_2
_geom_torsion_atom_site_label_3
_geom_torsion_atom_site_label_4
_geom_torsion
C1 O2 C2 O3 -0.62(19)
C1 O2 C2 C3 178.65(11)
O3 C2 C3 C4 -4.38(19)
O2 C2 C3 C4 176.38(12)
O3 C2 C3 C7 115.54(15)
O2 C2 C3 C7 -63.70(14)
O3 C2 C3 C9 -124.36(15)
O2 C2 C3 C9 56.40(15)
C2 C3 C4 C5 173.07(11)
C7 C3 C4 C5 52.43(15)
C9 C3 C4 C5 -64.94(15)
C3 C4 C5 C6 10.07(16)
C4 C5 C6 C11 174.25(11)
C4 C5 C6 C10 53.10(14)
C4 C5 C6 C8 -63.39(14)
C2 C3 C7 C8 174.09(11)
C4 C3 C7 C8 -65.81(14)
C9 C3 C7 C8 51.79(14)
C3 C7 C8 C6 12.22(15)
C11 C6 C8 C7 171.72(10)
C10 C6 C8 C7 -66.78(13)
C5 C6 C8 C7 50.15(13)
C2 C3 C9 C10 173.58(11)
C4 C3 C9 C10 53.03(14)
C7 C3 C9 C10 -65.01(14)
C11 C6 C10 C9 174.88(11)
C8 C6 C10 C9 53.35(14)
C5 C6 C10 C9 -64.76(13)
C3 C9 C10 C6 10.39(15)
C12 N1 C11 O1 -1.3(2)
C12 N1 C11 C6 179.80(12)
C10 C6 C11 O1 -0.70(18)
C8 C6 C11 O1 118.52(14)
C5 C6 C11 O1 -119.94(14)
C10 C6 C11 N1 178.19(11)
C8 C6 C11 N1 -62.59(14)
C5 C6 C11 N1 58.95(14)
C11 N1 C12 C16 -161.31(12)
C11 N1 C12 C13 20.7(2)
C16 C12 C13 C14 -1.51(18)
N1 C12 C13 C14 176.51(12)
C15 N2 C14 C13 0.47(19)
C12 C13 C14 N2 1.0(2)
C14 N2 C15 C16 -1.54(19)
N2 C15 C16 C12 1.0(2)
N1 C12 C16 C15 -177.62(11)
C13 C12 C16 C15 0.56(19)
